data_4507957
loop_
_publ_author_name
'Wei, Jingjing'
'Yang, Lu'
'Ma, Pengtao'
'Wang, Jingping'
'Niu, Jingyang'

_publ_section_title
;
 A Series of Multi-Dimensional Lanthanide-Containing
 Peroxoisopolymolybdates
;
_journal_issue 8
_journal_name_full 'Crystal Growth &amp; Design'
_journal_page_first 3554
_journal_paper_doi 10.1021/cg400536e
_journal_volume 13
_journal_year 2013
_chemical_formula_sum 'Eu6 H115 Mo29 N3 Na2 O158'
_chemical_formula_weight 6425.93
_chemical_name_systematic
;

 ?

;
_space_group_IT_number 15
_symmetry_cell_setting monoclinic
_symmetry_space_group_name_Hall '-C 2yc'
_symmetry_space_group_name_H-M 'C 1 2/c 1'
_atom_sites_solution_hydrogens notdet
_atom_sites_solution_primary direct
_atom_sites_solution_secondary difmap
_audit_creation_method SHELXL-97
_cell_angle_alpha 90.00
_cell_angle_beta 123.874(3)
_cell_angle_gamma 90.00
_cell_formula_units_Z 4
_cell_length_a 36.688(7)
_cell_length_b 16.579(4)
_cell_length_c 28.202(6)
_cell_measurement_reflns_used 9964
_cell_measurement_temperature 296(2)
_cell_measurement_theta_max 28.31
_cell_measurement_theta_min 2.35
_cell_volume 14242(5)
_computing_cell_refinement 'Bruker SAINT'
_computing_data_collection 'Bruker APEX2'
_computing_data_reduction 'Bruker SAINT'
_computing_molecular_graphics 'Bruker SHELXTL'
_computing_publication_material 'Bruker SHELXTL'
_computing_structure_refinement 'SHELXL-97 (Sheldrick, 1997)'
_computing_structure_solution 'SHELXS-97 (Sheldrick, 1990)'
_diffrn_ambient_temperature 296(2)
_diffrn_measured_fraction_theta_full 0.994
_diffrn_measured_fraction_theta_max 0.994
_diffrn_measurement_device_type 'Bruker APEX-II CCD'
_diffrn_measurement_method '\f and \w scans'
_diffrn_radiation_monochromator graphite
_diffrn_radiation_source 'fine-focus sealed tube'
_diffrn_radiation_type MoK\a
_diffrn_radiation_wavelength 0.71073
_diffrn_reflns_av_R_equivalents 0.0296
_diffrn_reflns_av_sigmaI/netI 0.0320
_diffrn_reflns_limit_h_max 43
_diffrn_reflns_limit_h_min -21
_diffrn_reflns_limit_k_max 19
_diffrn_reflns_limit_k_min -19
_diffrn_reflns_limit_l_max 33
_diffrn_reflns_limit_l_min -33
_diffrn_reflns_number 36108
_diffrn_reflns_theta_full 25.00
_diffrn_reflns_theta_max 25.00
_diffrn_reflns_theta_min 1.83
_diffrn_standards_number 0
_exptl_absorpt_coefficient_mu 5.193
_exptl_absorpt_correction_T_max 0.4904
_exptl_absorpt_correction_T_min 0.2565
_exptl_absorpt_correction_type multi-scan
_exptl_absorpt_process_details SADABS
_exptl_crystal_colour yellow
_exptl_crystal_density_diffrn 2.995
_exptl_crystal_density_method 'not measured'
_exptl_crystal_description block
_exptl_crystal_F_000 12060
_exptl_crystal_size_max 0.36
_exptl_crystal_size_mid 0.17
_exptl_crystal_size_min 0.16
_refine_diff_density_max 2.626
_refine_diff_density_min -1.773
_refine_diff_density_rms 0.181
_refine_ls_extinction_method none
_refine_ls_goodness_of_fit_ref 1.020
_refine_ls_hydrogen_treatment noref
_refine_ls_matrix_type full
_refine_ls_number_parameters 956
_refine_ls_number_reflns 12467
_refine_ls_number_restraints 66
_refine_ls_restrained_S_all 1.026
_refine_ls_R_factor_all 0.0368
_refine_ls_R_factor_gt 0.0310
_refine_ls_shift/su_max 0.002
_refine_ls_shift/su_mean 0.000
_refine_ls_structure_factor_coef Fsqd
_refine_ls_weighting_details 'calc w=1/[\s^2^(Fo^2^)+(0.0443P)^2^+166.9526P] where P=(Fo^2^+2Fc^2^)/3'
_refine_ls_weighting_scheme calc
_refine_ls_wR_factor_gt 0.0821
_refine_ls_wR_factor_ref 0.0848
_reflns_number_gt 10993
_reflns_number_total 12467
_reflns_threshold_expression >2sigma(I)
_cod_data_source_file cg400536e_si_002.cif
_cod_data_source_block 4
_cod_depositor_comments
;
The following automatic conversions were performed:

'_symmetry_cell_setting' value 'Monoclinic' changed to 'monoclinic'
according to /home/saulius/struct/CIF-dictionaries/cif_core.dic
dictionary named 'cif_core.dic' version 2.4.2 from
2011-04-26.

'_exptl_absorpt_correction_type' value 'Multi-scan'
changed to 'multi-scan' according to
/home/saulius/struct/CIF-dictionaries/cif_core.dic dictionary named
'cif_core.dic' version 2.4.2 from 2011-04-26.

Automatic conversion script
Id: cif_fix_values 1891 2012-01-12 08:04:46Z andrius 
;
_cod_original_sg_symbol_H-M C2/c
_cod_database_code 4507957

loop_
_symmetry_equiv_pos_as_xyz
'x, y, z'
'-x, y, -z+1/2'
'x+1/2, y+1/2, z'
'-x+1/2, y+1/2, -z+1/2'
'-x, -y, -z'
'x, -y, z-1/2'
'-x+1/2, -y+1/2, -z'
'x+1/2, -y+1/2, z-1/2'

loop_
_atom_site_label
_atom_site_type_symbol
_atom_site_fract_x
_atom_site_fract_y
_atom_site_fract_z
_atom_site_U_iso_or_equiv
_atom_site_adp_type
_atom_site_occupancy
_atom_site_symmetry_multiplicity
_atom_site_calc_flag
_atom_site_refinement_flags
Eu1 Eu 0.090139(10) 0.674444(19) 0.363958(13) 0.01606(8) Uani 1 1 d .
Eu2 Eu 0.003169(10) 0.990455(19) 0.361704(13) 0.01538(8) Uani 1 1 d .
Eu3 Eu 0.251801(11) 1.19920(2) 0.306681(16) 0.02484(9) Uani 1 1 d .
Mo1 Mo -0.034135(17) 0.61453(3) 0.30275(2) 0.01486(12) Uani 1 1 d .
Mo2 Mo -0.095580(19) 0.47303(3) 0.29525(3) 0.02066(13) Uani 1 1 d .
Mo3 Mo -0.155440(18) 0.61988(4) 0.28409(2) 0.01986(13) Uani 1 1 d .
Mo4 Mo -0.053110(18) 0.59703(3) 0.40823(2) 0.01664(12) Uani 1 1 d .
Mo5 Mo 0.005729(17) 0.75153(3) 0.40193(2) 0.01501(12) Uani 1 1 d .
Mo6 Mo -0.02125(2) 0.76058(4) 0.49113(2) 0.02257(13) Uani 1 1 d .
Mo7 Mo -0.118799(19) 0.76071(4) 0.38038(3) 0.02224(13) Uani 1 1 d .
Mo8 Mo 0.079258(17) 1.04780(3) 0.30575(2) 0.01433(12) Uani 1 1 d .
Mo9 Mo 0.137371(18) 1.19024(3) 0.30356(3) 0.02029(13) Uani 1 1 d .
Mo10 Mo 0.186854(18) 1.03603(4) 0.29560(2) 0.01885(13) Uani 1 1 d .
Mo11 Mo 0.187077(17) 1.06516(3) 0.41652(2) 0.01697(12) Uani 1 1 d .
Mo12 Mo 0.121053(17) 0.91121(3) 0.40500(2) 0.01447(12) Uani 1 1 d .
Mo13 Mo 0.222629(18) 0.90399(4) 0.50197(2) 0.02290(14) Uani 1 1 d .
Mo14 Mo 0.233167(18) 0.90011(4) 0.39659(3) 0.02146(13) Uani 1 1 d .
Mo15 Mo 0.0000 0.83228(4) 0.2500 0.01288(15) Uani 1 2 d S
Na1 Na 0.10515(11) 0.8282(2) 0.25450(14) 0.0419(8) Uani 1 1 d .
O1 O 0.01883(15) 0.6131(3) 0.3185(2) 0.0231(10) Uani 1 1 d .
O2 O -0.06867(15) 0.6227(3) 0.22943(19) 0.0213(10) Uani 1 1 d .
O3 O -0.03703(15) 0.5007(3) 0.31285(19) 0.0213(10) Uani 1 1 d .
O4 O -0.03505(13) 0.7251(3) 0.32170(18) 0.0166(9) Uani 1 1 d .
O5 O -0.00798(14) 0.6188(3) 0.39680(18) 0.0183(9) Uani 1 1 d .
O6 O -0.08858(14) 0.5958(3) 0.31105(18) 0.0180(9) Uani 1 1 d .
O7 O -0.12161(17) 0.4694(3) 0.2238(2) 0.0318(12) Uani 1 1 d .
O8 O -0.0667(2) 0.3693(4) 0.3211(3) 0.0526(16) Uani 1 1 d .
O9 O -0.1061(2) 0.3702(3) 0.3150(3) 0.0480(15) Uani 1 1 d .
O10 O -0.14640(15) 0.5054(3) 0.2964(2) 0.0240(10) Uani 1 1 d .
O11 O -0.05823(16) 0.4936(3) 0.3983(2) 0.0267(11) Uani 1 1 d .
O12 O -0.17499(16) 0.6260(3) 0.2132(2) 0.0317(12) Uani 1 1 d .
O13 O -0.20112(15) 0.6271(3) 0.2877(2) 0.0293(11) Uani 1 1 d .
O14 O -0.13633(14) 0.7314(3) 0.30333(19) 0.0216(10) Uani 1 1 d .
O15 O -0.11106(14) 0.6273(3) 0.38084(19) 0.0190(10) Uani 1 1 d .
O16 O -0.02673(16) 0.6155(3) 0.48136(19) 0.0272(11) Uani 1 1 d .
O17 O -0.05154(14) 0.7354(3) 0.40577(18) 0.0168(9) Uani 1 1 d .
O18 O 0.05406(14) 0.7306(3) 0.40669(19) 0.0237(10) Uani 1 1 d .
O19 O -0.00045(15) 0.8543(3) 0.39471(19) 0.0206(10) Uani 1 1 d .
O20 O 0.02690(14) 0.7400(3) 0.48058(18) 0.0220(10) Uani 1 1 d .
O21 O -0.01903(17) 0.8622(3) 0.4913(2) 0.0330(12) Uani 1 1 d .
O22 O 0.0229(3) 0.7331(4) 0.5675(3) 0.064(2) Uani 1 1 d .
O23 O -0.0142(3) 0.7379(4) 0.5631(3) 0.0625(19) Uani 1 1 d .
O24 O -0.08365(16) 0.7489(3) 0.4621(2) 0.0280(11) Uani 1 1 d .
O25 O -0.11348(17) 0.8619(3) 0.3732(2) 0.0350(13) Uani 1 1 d .
O26 O -0.16939(16) 0.7481(3) 0.3702(2) 0.0322(12) Uani 1 1 d .
O27 O 0.03728(14) 1.0496(3) 0.31659(19) 0.0200(10) Uani 1 1 d .
O28 O 0.05459(14) 1.0406(3) 0.23308(19) 0.0210(10) Uani 1 1 d .
O29 O 0.09148(14) 1.1613(3) 0.31639(19) 0.0206(10) Uani 1 1 d .
O30 O 0.09665(13) 0.9377(3) 0.32530(17) 0.0160(9) Uani 1 1 d .
O31 O 0.13089(14) 1.0439(3) 0.40021(18) 0.0178(9) Uani 1 1 d .
O32 O 0.14301(13) 1.0669(3) 0.31852(18) 0.0165(9) Uani 1 1 d .
O33 O 0.10414(16) 1.1947(3) 0.2316(2) 0.0297(11) Uani 1 1 d .
O34 O 0.1289(2) 1.2937(4) 0.3271(3) 0.0609(18) Uani 1 1 d .
O35 O 0.1643(2) 1.2937(4) 0.3248(3) 0.0542(17) Uani 1 1 d .
O36 O 0.19066(14) 1.1566(3) 0.3079(2) 0.0220(10) Uani 1 1 d .
O37 O 0.18436(16) 1.1687(3) 0.4055(2) 0.0268(11) Uani 1 1 d .
O38 O 0.14753(16) 1.0323(3) 0.2237(2) 0.0297(11) Uani 1 1 d .
O39 O 0.23638(15) 1.0467(3) 0.3016(2) 0.0273(11) Uani 1 1 d .
O40 O 0.18676(15) 0.9289(3) 0.31589(19) 0.0226(10) Uani 1 1 d .
O41 O 0.22490(14) 1.0336(3) 0.39399(19) 0.0216(10) Uani 1 1 d .
O42 O 0.22054(15) 1.0498(3) 0.4901(2) 0.0284(11) Uani 1 1 d .
O43 O 0.18405(13) 0.9280(3) 0.41576(18) 0.0174(9) Uani 1 1 d .
O44 O 0.07464(14) 0.9307(3) 0.40502(18) 0.0183(9) Uani 1 1 d .
O45 O 0.12248(14) 0.8078(3) 0.39880(18) 0.0187(9) Uani 1 1 d .
O46 O 0.16285(14) 0.9259(3) 0.48428(18) 0.0201(10) Uani 1 1 d .
O47 O 0.21903(16) 0.8037(3) 0.5024(2) 0.0334(12) Uani 1 1 d .
O48 O 0.2389(2) 0.9336(4) 0.5773(2) 0.0515(16) Uani 1 1 d .
O49 O 0.2758(2) 0.9269(5) 0.5746(3) 0.0571(18) Uani 1 1 d .
O50 O 0.26401(15) 0.9119(3) 0.4778(2) 0.0284(11) Uani 1 1 d .
O51 O 0.21917(17) 0.7996(3) 0.3869(2) 0.0331(12) Uani 1 1 d .
O52 O 0.27788(16) 0.9072(3) 0.3927(2) 0.0364(13) Uani 1 1 d .
O53 O 0.04609(14) 0.7708(3) 0.29436(18) 0.0199(10) Uani 1 1 d .
O54 O -0.01018(14) 0.8936(3) 0.29255(18) 0.0205(10) Uani 1 1 d .
N1 N 0.1728(2) 0.4612(5) 0.4726(4) 0.062(2) Uani 1 1 d .
N2 N -0.0226(6) 0.2776(14) 0.2819(11) 0.096(8) Uani 0.50 1 d P
O1W O 0.14808(18) 0.7000(4) 0.3496(3) 0.0464(16) Uani 1 1 d .
O2W O 0.1536(3) 0.6655(4) 0.4626(2) 0.074(2) Uani 1 1 d U
O3W O 0.1176(3) 0.5391(4) 0.3710(3) 0.086(3) Uani 1 1 d .
O4W O 0.0838(4) 0.5722(7) 0.4295(5) 0.130(4) Uani 1 1 d .
O5W O 0.0612(2) 1.0922(4) 0.4296(3) 0.0544(17) Uani 1 1 d .
O6W O -0.0259(2) 1.1235(4) 0.3643(2) 0.0552(18) Uani 1 1 d .
O7W O -0.06920(18) 0.9578(4) 0.3409(3) 0.0494(17) Uani 1 1 d .
O8W O 0.0192(2) 0.9900(4) 0.4587(3) 0.0526(17) Uani 1 1 d .
O9W O 0.28657(19) 1.1410(4) 0.4025(2) 0.0452(15) Uani 1 1 d .
O10W O 0.20645(19) 1.1571(4) 0.2063(2) 0.0448(15) Uani 1 1 d .
O11W O 0.2708(2) 1.2979(4) 0.2552(3) 0.0537(17) Uani 1 1 d .
O12W O 0.19414(19) 1.3018(4) 0.2513(3) 0.0474(15) Uani 1 1 d .
O13W O 0.2593(2) 1.3096(4) 0.3684(3) 0.0605(19) Uani 1 1 d .
O14W O 0.02443(18) 0.4273(4) 0.4177(2) 0.0414(14) Uani 1 1 d U
O15W O 0.0897(4) 0.6520(7) 0.5766(4) 0.027(2) Uani 1 1 d .
O16W O 0.7839(2) 0.4513(4) 0.1630(4) 0.079(3) Uani 1 1 d .
O17W O 0.2263(2) 0.8006(4) 0.6301(3) 0.0559(17) Uani 1 1 d .
O18W O 0.0685(5) 1.2368(8) 0.3822(6) 0.059(4) Uani 0.50 1 d PU
O19W O 0.2381(5) 0.9584(7) 0.2171(6) 0.055(4) Uani 0.50 1 d P
O20W O 0.2123(4) 1.3340(7) 0.4414(5) 0.041(3) Uani 0.50 1 d PU
O21W O 0.3244(3) 0.8921(6) 0.3397(4) 0.094(3) Uani 1 1 d .
O22W O -0.1582(5) 0.9954(8) 0.3780(7) 0.066(4) Uani 0.50 1 d P
O23W O 0.1392(3) 1.2557(8) 0.0394(4) 0.040(3) Uani 0.50 1 d PU
O24W O 0.0000 0.436(2) 0.2500 0.155(14) Uani 0.50 2 d SPU
O25W O 0.0875(8) 0.6336(14) 0.5627(9) 0.036(5) Uani 0.50 1 d PU
O26W O 0.1528(7) 1.0773(14) 0.5285(7) 0.120(9) Uani 0.50 1 d P
O27W O -0.1115(6) 0.6438(14) 0.5109(9) 0.116(7) Uani 0.50 1 d PU
O28W O 0.0976(6) 1.1114(10) 0.0337(6) 0.098(7) Uani 0.50 1 d P
O29W O -0.1402(11) 0.521(2) 0.4335(15) 0.189(13) Uani 0.50 1 d PU
O30W O 0.2501(9) 1.2818(17) 0.4640(11) 0.145(9) Uani 0.50 1 d PU
O31W O 0.1171(3) 1.1961(7) 0.1355(4) 0.102(3) Uani 1 1 d .
O32W O -0.0447(10) 0.4243(17) 0.2017(13) 0.069(8) Uani 0.25 1 d PU

loop_
_atom_site_aniso_label
_atom_site_aniso_U_11
_atom_site_aniso_U_22
_atom_site_aniso_U_33
_atom_site_aniso_U_23
_atom_site_aniso_U_13
_atom_site_aniso_U_12
Eu1 0.01326(16) 0.01777(17) 0.01611(16) -0.00059(12) 0.00754(13) 0.00167(12)
Eu2 0.01529(16) 0.01602(17) 0.01751(16) 0.00004(12) 0.01080(13) 0.00125(12)
Eu3 0.01954(18) 0.0279(2) 0.0324(2) 0.00114(15) 0.01779(16) -0.00223(14)
Mo1 0.0148(3) 0.0159(3) 0.0159(3) -0.0014(2) 0.0098(2) -0.0030(2)
Mo2 0.0257(3) 0.0138(3) 0.0277(3) -0.0029(2) 0.0181(3) -0.0050(2)
Mo3 0.0154(3) 0.0237(3) 0.0237(3) 0.0011(2) 0.0129(2) -0.0016(2)
Mo4 0.0207(3) 0.0148(3) 0.0182(3) 0.0012(2) 0.0132(2) -0.0013(2)
Mo5 0.0160(3) 0.0144(3) 0.0181(3) -0.0019(2) 0.0116(2) -0.0021(2)
Mo6 0.0294(3) 0.0241(3) 0.0199(3) -0.0050(2) 0.0173(3) -0.0046(2)
Mo7 0.0210(3) 0.0190(3) 0.0348(3) -0.0008(2) 0.0205(3) -0.0014(2)
Mo8 0.0116(3) 0.0161(3) 0.0155(3) 0.0004(2) 0.0078(2) -0.0024(2)
Mo9 0.0171(3) 0.0147(3) 0.0306(3) 0.0026(2) 0.0143(3) -0.0017(2)
Mo10 0.0158(3) 0.0223(3) 0.0222(3) -0.0007(2) 0.0129(2) -0.0025(2)
Mo11 0.0133(3) 0.0183(3) 0.0180(3) -0.0033(2) 0.0079(2) -0.0043(2)
Mo12 0.0118(3) 0.0149(3) 0.0170(3) 0.0007(2) 0.0083(2) -0.0003(2)
Mo13 0.0152(3) 0.0303(3) 0.0170(3) 0.0031(2) 0.0051(2) 0.0007(2)
Mo14 0.0153(3) 0.0233(3) 0.0263(3) 0.0014(2) 0.0119(2) 0.0013(2)
Mo15 0.0142(4) 0.0116(4) 0.0121(3) 0.000 0.0069(3) 0.000
Na1 0.0422(19) 0.0413(19) 0.0469(19) -0.0133(15) 0.0276(16) -0.0081(15)
O1 0.021(2) 0.023(3) 0.030(3) -0.006(2) 0.017(2) -0.0056(19)
O2 0.025(2) 0.020(2) 0.021(2) -0.0030(19) 0.014(2) -0.0069(19)
O3 0.028(3) 0.013(2) 0.028(2) -0.0013(19) 0.019(2) -0.0002(19)
O4 0.016(2) 0.017(2) 0.018(2) -0.0014(18) 0.0107(19) -0.0005(18)
O5 0.019(2) 0.020(2) 0.019(2) 0.0001(18) 0.0120(19) 0.0015(18)
O6 0.018(2) 0.018(2) 0.021(2) 0.0020(18) 0.0121(19) -0.0014(18)
O7 0.034(3) 0.033(3) 0.034(3) -0.006(2) 0.022(2) -0.008(2)
O8 0.072(5) 0.029(3) 0.064(4) 0.003(3) 0.042(4) -0.003(3)
O9 0.059(4) 0.028(3) 0.051(4) -0.001(3) 0.027(3) 0.000(3)
O10 0.024(3) 0.020(2) 0.033(3) 0.001(2) 0.019(2) -0.0040(19)
O11 0.032(3) 0.017(2) 0.033(3) 0.002(2) 0.019(2) -0.001(2)
O12 0.028(3) 0.040(3) 0.026(3) 0.003(2) 0.014(2) -0.002(2)
O13 0.024(3) 0.029(3) 0.041(3) -0.001(2) 0.022(2) -0.003(2)
O14 0.019(2) 0.022(2) 0.027(2) 0.004(2) 0.016(2) -0.0002(19)
O15 0.019(2) 0.019(2) 0.027(2) 0.0014(19) 0.018(2) -0.0024(18)
O16 0.035(3) 0.028(3) 0.020(2) 0.003(2) 0.016(2) -0.001(2)
O17 0.020(2) 0.015(2) 0.018(2) -0.0014(17) 0.0123(19) -0.0035(18)
O18 0.019(2) 0.031(3) 0.025(2) -0.008(2) 0.015(2) -0.002(2)
O19 0.029(3) 0.015(2) 0.025(2) -0.0012(19) 0.019(2) -0.0037(19)
O20 0.022(2) 0.023(3) 0.019(2) 0.0007(19) 0.010(2) -0.0005(19)
O21 0.042(3) 0.028(3) 0.041(3) -0.009(2) 0.030(3) -0.005(2)
O22 0.097(6) 0.063(5) 0.037(4) -0.004(3) 0.041(4) -0.016(4)
O23 0.093(6) 0.052(4) 0.049(4) -0.005(3) 0.043(4) -0.003(4)
O24 0.033(3) 0.032(3) 0.031(3) -0.005(2) 0.025(2) -0.003(2)
O25 0.038(3) 0.021(3) 0.055(3) 0.003(2) 0.032(3) 0.001(2)
O26 0.029(3) 0.031(3) 0.053(3) -0.004(2) 0.033(3) -0.004(2)
O27 0.016(2) 0.020(2) 0.025(2) 0.0046(19) 0.012(2) 0.0020(18)
O28 0.020(2) 0.022(2) 0.020(2) 0.0026(19) 0.010(2) -0.0013(19)
O29 0.021(2) 0.014(2) 0.030(3) -0.0001(19) 0.017(2) -0.0002(18)
O30 0.015(2) 0.016(2) 0.016(2) 0.0004(17) 0.0080(18) -0.0010(17)
O31 0.018(2) 0.018(2) 0.018(2) -0.0019(18) 0.0103(19) -0.0019(18)
O32 0.014(2) 0.017(2) 0.021(2) 0.0014(18) 0.0117(19) -0.0012(17)
O33 0.025(3) 0.032(3) 0.036(3) 0.009(2) 0.020(2) 0.001(2)
O34 0.072(5) 0.032(4) 0.082(5) -0.004(3) 0.044(4) -0.007(3)
O35 0.068(5) 0.035(4) 0.064(4) -0.002(3) 0.039(4) 0.002(3)
O36 0.019(2) 0.018(2) 0.034(3) 0.001(2) 0.017(2) -0.0026(19)
O37 0.031(3) 0.020(3) 0.032(3) -0.006(2) 0.019(2) -0.006(2)
O38 0.026(3) 0.038(3) 0.027(3) -0.003(2) 0.016(2) -0.006(2)
O39 0.023(3) 0.030(3) 0.036(3) 0.000(2) 0.020(2) -0.001(2)
O40 0.021(2) 0.023(3) 0.026(2) -0.003(2) 0.014(2) -0.0038(19)
O41 0.014(2) 0.027(3) 0.024(2) -0.003(2) 0.010(2) -0.0034(19)
O42 0.025(3) 0.032(3) 0.022(2) -0.005(2) 0.009(2) -0.008(2)
O43 0.013(2) 0.021(2) 0.018(2) 0.0015(18) 0.0086(19) 0.0002(18)
O44 0.015(2) 0.019(2) 0.022(2) 0.0057(18) 0.0107(19) 0.0030(18)
O45 0.014(2) 0.019(2) 0.020(2) 0.0012(18) 0.0080(19) 0.0001(18)
O46 0.018(2) 0.027(3) 0.016(2) -0.0023(19) 0.0098(19) -0.0028(19)
O47 0.025(3) 0.032(3) 0.037(3) 0.010(2) 0.014(2) 0.009(2)
O48 0.045(4) 0.066(4) 0.027(3) -0.002(3) 0.009(3) -0.011(3)
O49 0.039(4) 0.084(5) 0.032(3) 0.001(3) 0.010(3) -0.002(3)
O50 0.014(2) 0.036(3) 0.027(3) 0.005(2) 0.007(2) 0.002(2)
O51 0.031(3) 0.025(3) 0.043(3) -0.001(2) 0.020(3) 0.001(2)
O52 0.022(3) 0.048(3) 0.046(3) 0.007(3) 0.024(3) 0.002(2)
O53 0.019(2) 0.018(2) 0.021(2) -0.0005(18) 0.0102(19) 0.0014(18)
O54 0.025(2) 0.020(2) 0.017(2) -0.0011(18) 0.012(2) 0.0019(19)
N1 0.036(4) 0.053(5) 0.058(5) 0.022(4) 0.002(4) -0.005(4)
N2 0.052(11) 0.114(18) 0.14(2) -0.057(15) 0.066(13) -0.056(12)
O1W 0.033(3) 0.058(4) 0.062(4) -0.033(3) 0.036(3) -0.015(3)
O2W 0.087(5) 0.060(4) 0.022(3) -0.004(3) -0.003(3) 0.040(4)
O3W 0.099(6) 0.033(4) 0.051(4) 0.000(3) -0.005(4) 0.026(4)
O4W 0.145(10) 0.108(9) 0.133(10) 0.025(7) 0.076(8) 0.019(7)
O5W 0.054(4) 0.053(4) 0.057(4) -0.018(3) 0.031(3) -0.010(3)
O6W 0.071(4) 0.035(3) 0.035(3) -0.009(3) 0.014(3) 0.022(3)
O7W 0.028(3) 0.059(4) 0.070(4) 0.030(3) 0.032(3) 0.009(3)
O8W 0.092(5) 0.036(3) 0.041(3) -0.004(3) 0.044(4) 0.000(3)
O9W 0.041(3) 0.050(4) 0.035(3) 0.004(3) 0.015(3) -0.018(3)
O10W 0.044(3) 0.054(4) 0.037(3) 0.009(3) 0.023(3) 0.003(3)
O11W 0.042(4) 0.059(4) 0.062(4) 0.028(3) 0.031(3) 0.005(3)
O12W 0.043(3) 0.046(4) 0.061(4) 0.021(3) 0.034(3) 0.012(3)
O13W 0.045(4) 0.057(4) 0.069(5) -0.015(4) 0.026(4) 0.008(3)
O14W 0.041(3) 0.050(4) 0.034(3) 0.035(3) 0.021(3) 0.024(3)
O15W 0.033(4) 0.031(5) 0.007(3) 0.008(3) 0.005(3) 0.002(3)
O16W 0.055(4) 0.045(4) 0.095(6) 0.027(4) 0.016(4) -0.010(3)
O17W 0.069(4) 0.063(4) 0.057(4) 0.001(3) 0.049(4) 0.007(4)
O18W 0.094(8) 0.047(6) 0.078(7) -0.014(5) 0.073(6) 0.004(6)
O19W 0.090(10) 0.034(7) 0.080(9) -0.028(6) 0.072(9) -0.012(6)
O20W 0.039(4) 0.030(4) 0.039(4) -0.019(3) 0.012(3) -0.013(3)
O21W 0.121(8) 0.099(7) 0.098(7) -0.014(5) 0.083(6) -0.012(6)
O22W 0.101(12) 0.040(8) 0.096(11) -0.016(7) 0.079(10) 0.015(7)
O23W 0.032(6) 0.074(8) 0.010(4) 0.019(5) 0.008(4) 0.001(5)
O24W 0.173(16) 0.152(17) 0.160(16) 0.000 0.107(11) 0.000
O25W 0.028(7) 0.035(9) 0.048(10) 0.028(7) 0.024(7) 0.010(6)
O26W 0.137(16) 0.17(2) 0.076(11) 0.028(12) 0.073(12) 0.121(15)
O27W 0.098(9) 0.138(11) 0.143(11) 0.052(8) 0.087(8) -0.020(7)
O28W 0.092(12) 0.066(10) 0.039(8) -0.025(7) -0.024(8) 0.005(9)
O29W 0.187(13) 0.193(14) 0.195(13) 0.002(5) 0.111(8) -0.004(5)
O30W 0.168(12) 0.139(12) 0.125(11) -0.014(8) 0.080(9) -0.038(9)
O31W 0.067(5) 0.170(10) 0.072(6) 0.021(6) 0.040(5) 0.032(6)
O32W 0.080(11) 0.051(11) 0.074(11) 0.008(8) 0.042(8) 0.036(8)

loop_
_atom_type_symbol
_atom_type_description
_atom_type_scat_dispersion_real
_atom_type_scat_dispersion_imag
_atom_type_scat_source
C C 0.0033 0.0016 'International Tables Vol C Tables 4.2.6.8 and 6.1.1.4'
H H 0.0000 0.0000 'International Tables Vol C Tables 4.2.6.8 and 6.1.1.4'
N N 0.0061 0.0033 'International Tables Vol C Tables 4.2.6.8 and 6.1.1.4'
O O 0.0106 0.0060 'International Tables Vol C Tables 4.2.6.8 and 6.1.1.4'
Mo Mo -1.6832 0.6857 'International Tables Vol C Tables 4.2.6.8 and 6.1.1.4'
Eu Eu -0.1578 3.6682 'International Tables Vol C Tables 4.2.6.8 and 6.1.1.4'
Na Na 0.0362 0.0249 'International Tables Vol C Tables 4.2.6.8 and 6.1.1.4'

loop_
_geom_angle_atom_site_label_1
_geom_angle_atom_site_label_2
_geom_angle_atom_site_label_3
_geom_angle
_geom_angle_site_symmetry_1
_geom_angle_site_symmetry_3
O53 Eu1 O1 78.70(16) . .
O53 Eu1 O1W 90.0(2) . .
O1 Eu1 O1W 141.53(17) . .
O53 Eu1 O18 80.88(16) . .
O1 Eu1 O18 72.17(15) . .
O1W Eu1 O18 142.58(17) . .
O53 Eu1 O3W 139.7(2) . .
O1 Eu1 O3W 86.0(2) . .
O1W Eu1 O3W 79.2(3) . .
O18 Eu1 O3W 129.3(3) . .
O53 Eu1 O45 70.92(15) . .
O1 Eu1 O45 137.55(15) . .
O1W Eu1 O45 68.45(17) . .
O18 Eu1 O45 74.29(15) . .
O3W Eu1 O45 136.0(2) . .
O53 Eu1 O2W 140.4(2) . .
O1 Eu1 O2W 130.2(2) . .
O1W Eu1 O2W 80.3(3) . .
O18 Eu1 O2W 84.0(2) . .
O3W Eu1 O2W 76.2(2) . .
O45 Eu1 O2W 69.8(2) . .
O53 Eu1 O2 71.26(15) . 2
O1 Eu1 O2 71.08(15) . 2
O1W Eu1 O2 70.46(17) . 2
O18 Eu1 O2 137.26(15) . 2
O3W Eu1 O2 68.5(2) . 2
O45 Eu1 O2 122.91(15) . 2
O2W Eu1 O2 137.4(2) . 2
O53 Eu1 O4W 138.1(3) . .
O1 Eu1 O4W 66.6(3) . .
O1W Eu1 O4W 131.8(3) . .
O18 Eu1 O4W 66.9(3) . .
O3W Eu1 O4W 62.4(4) . .
O45 Eu1 O4W 121.2(3) . .
O2W Eu1 O4W 63.9(4) . .
O2 Eu1 O4W 115.6(3) 2 .
O53 Eu1 Na1 45.03(12) . .
O1 Eu1 Na1 114.05(12) . .
O1W Eu1 Na1 44.99(17) . .
O18 Eu1 Na1 117.24(13) . .
O3W Eu1 Na1 113.4(2) . .
O45 Eu1 Na1 61.36(11) . .
O2W Eu1 Na1 115.7(2) . .
O2 Eu1 Na1 61.60(12) 2 .
O4W Eu1 Na1 175.9(3) . .
O54 Eu2 O44 78.71(15) . .
O54 Eu2 O27 76.85(15) . .
O44 Eu2 O27 72.47(14) . .
O54 Eu2 O7W 87.3(2) . .
O44 Eu2 O7W 139.75(17) . .
O27 Eu2 O7W 140.51(17) . .
O54 Eu2 O28 71.00(15) . 2
O44 Eu2 O28 136.79(15) . 2
O27 Eu2 O28 71.17(15) . 2
O7W Eu2 O28 69.49(17) . 2
O54 Eu2 O8W 136.83(18) . .
O44 Eu2 O8W 85.2(2) . .
O27 Eu2 O8W 135.2(2) . .
O7W Eu2 O8W 79.7(2) . .
O28 Eu2 O8W 137.8(2) 2 .
O54 Eu2 O6W 137.68(17) . .
O44 Eu2 O6W 136.08(19) . .
O27 Eu2 O6W 90.7(2) . .
O7W Eu2 O6W 77.0(2) . .
O28 Eu2 O6W 66.71(17) 2 .
O8W Eu2 O6W 79.0(2) . .
O54 Eu2 O19 70.09(15) . .
O44 Eu2 O19 72.82(15) . .
O27 Eu2 O19 135.70(15) . .
O7W Eu2 O19 66.94(17) . .
O28 Eu2 O19 121.64(15) 2 .
O8W Eu2 O19 66.92(17) . .
O6W Eu2 O19 133.6(2) . .
O54 Eu2 O5W 140.71(19) . .
O44 Eu2 O5W 70.96(19) . .
O27 Eu2 O5W 70.67(19) . .
O7W Eu2 O5W 132.0(2) . .
O28 Eu2 O5W 116.56(19) 2 .
O8W Eu2 O5W 65.4(2) . .
O6W Eu2 O5W 65.2(2) . .
O19 Eu2 O5W 121.23(19) . .
O36 Eu3 O13 131.37(16) . 3
O36 Eu3 O13W 86.8(2) . .
O13 Eu3 O13W 136.7(2) 3 .
O36 Eu3 O9W 77.39(17) . .
O13 Eu3 O9W 93.1(2) 3 .
O13W Eu3 O9W 74.1(2) . .
O36 Eu3 O10W 83.87(18) . .
O13 Eu3 O10W 73.12(19) 3 .
O13W Eu3 O10W 140.6(2) . .
O9W Eu3 O10W 139.6(2) . .
O36 Eu3 O12W 74.42(17) . .
O13 Eu3 O12W 132.20(19) 3 .
O13W Eu3 O12W 69.5(2) . .
O9W Eu3 O12W 134.6(2) . .
O10W Eu3 O12W 71.1(2) . .
O36 Eu3 O11W 140.11(18) . .
O13 Eu3 O11W 74.4(2) 3 .
O13W Eu3 O11W 88.1(3) . .
O9W Eu3 O11W 138.25(19) . .
O10W Eu3 O11W 75.4(2) . .
O12W Eu3 O11W 66.77(19) . .
O36 Eu3 O26 143.08(16) . 3
O13 Eu3 O26 68.74(16) 3 3
O13W Eu3 O26 67.97(19) . 3
O9W Eu3 O26 70.15(18) . 3
O10W Eu3 O26 132.66(18) . 3
O12W Eu3 O26 117.52(19) . 3
O11W Eu3 O26 68.18(19) . 3
O36 Eu3 O39 61.82(15) . .
O13 Eu3 O39 70.21(16) 3 .
O13W Eu3 O39 135.3(2) . .
O9W Eu3 O39 68.81(18) . .
O10W Eu3 O39 70.74(18) . .
O12W Eu3 O39 123.74(18) . .
O11W Eu3 O39 136.5(2) . .
O26 Eu3 O39 118.73(16) 3 .
O36 Eu3 Mo10 33.76(11) . .
O13 Eu3 Mo10 97.71(12) 3 .
O13W Eu3 Mo10 116.45(18) . .
O9W Eu3 Mo10 72.83(13) . .
O10W Eu3 Mo10 71.75(14) . .
O12W Eu3 Mo10 100.08(14) . .
O11W Eu3 Mo10 147.12(16) . .
O26 Eu3 Mo10 139.47(12) 3 .
O39 Eu3 Mo10 28.33(10) . .
O2 Mo1 O1 106.1(2) . .
O2 Mo1 O4 98.2(2) . .
O1 Mo1 O4 97.7(2) . .
O2 Mo1 O3 101.0(2) . .
O1 Mo1 O3 95.4(2) . .
O4 Mo1 O3 152.67(18) . .
O2 Mo1 O6 92.02(19) . .
O1 Mo1 O6 160.4(2) . .
O4 Mo1 O6 86.93(17) . .
O3 Mo1 O6 73.24(18) . .
O2 Mo1 O5 161.80(19) . .
O1 Mo1 O5 91.03(19) . .
O4 Mo1 O5 72.86(17) . .
O3 Mo1 O5 83.05(18) . .
O6 Mo1 O5 72.00(16) . .
O2 Mo1 Mo2 87.62(15) . .
O1 Mo1 Mo2 131.17(16) . .
O4 Mo1 Mo2 127.10(13) . .
O3 Mo1 Mo2 35.77(14) . .
O6 Mo1 Mo2 40.20(12) . .
O5 Mo1 Mo2 85.56(11) . .
O7 Mo2 O9 104.2(3) . .
O7 Mo2 O8 104.2(3) . .
O9 Mo2 O8 41.4(3) . .
O7 Mo2 O10 96.9(2) . .
O9 Mo2 O10 83.7(2) . .
O8 Mo2 O10 124.3(2) . .
O7 Mo2 O3 97.0(2) . .
O9 Mo2 O3 120.4(2) . .
O8 Mo2 O3 79.7(2) . .
O10 Mo2 O3 147.86(19) . .
O7 Mo2 O6 102.3(2) . .
O9 Mo2 O6 147.3(2) . .
O8 Mo2 O6 144.7(2) . .
O10 Mo2 O6 74.45(18) . .
O3 Mo2 O6 74.32(17) . .
O7 Mo2 O11 174.1(2) . .
O9 Mo2 O11 81.3(2) . .
O8 Mo2 O11 81.4(2) . .
O10 Mo2 O11 81.39(18) . .
O3 Mo2 O11 81.86(18) . .
O6 Mo2 O11 71.78(16) . .
O7 Mo2 Mo3 90.54(18) . .
O9 Mo2 Mo3 118.4(2) . .
O8 Mo2 Mo3 157.1(2) . .
O10 Mo2 Mo3 34.80(13) . .
O3 Mo2 Mo3 116.32(13) . .
O6 Mo2 Mo3 42.51(12) . .
O11 Mo2 Mo3 84.81(11) . .
O7 Mo2 Mo1 90.83(17) . .
O9 Mo2 Mo1 153.6(2) . .
O8 Mo2 Mo1 114.3(2) . .
O10 Mo2 Mo1 116.32(13) . .
O3 Mo2 Mo1 34.73(13) . .
O6 Mo2 Mo1 42.35(12) . .
O11 Mo2 Mo1 84.92(11) . .
Mo3 Mo2 Mo1 82.32(3) . .
O12 Mo3 O13 105.9(2) . .
O12 Mo3 O10 100.8(2) . .
O13 Mo3 O10 97.6(2) . .
O12 Mo3 O14 96.9(2) . .
O13 Mo3 O14 97.3(2) . .
O10 Mo3 O14 152.66(19) . .
O12 Mo3 O6 94.4(2) . .
O13 Mo3 O6 159.0(2) . .
O10 Mo3 O6 72.95(18) . .
O14 Mo3 O6 85.15(17) . .
O12 Mo3 O15 162.6(2) . .
O13 Mo3 O15 89.7(2) . .
O10 Mo3 O15 84.29(18) . .
O14 Mo3 O15 73.01(17) . .
O6 Mo3 O15 71.00(16) . .
O12 Mo3 Mo2 88.72(18) . .
O13 Mo3 Mo2 133.07(17) . .
O10 Mo3 Mo2 35.48(14) . .
O14 Mo3 Mo2 125.42(13) . .
O6 Mo3 Mo2 40.27(11) . .
O15 Mo3 Mo2 85.94(11) . .
O11 Mo4 O16 107.6(2) . .
O11 Mo4 O15 101.6(2) . .
O16 Mo4 O15 101.2(2) . .
O11 Mo4 O5 100.8(2) . .
O16 Mo4 O5 101.9(2) . .
O15 Mo4 O5 140.94(19) . .
O11 Mo4 O6 81.92(19) . .
O16 Mo4 O6 170.42(19) . .
O15 Mo4 O6 75.66(17) . .
O5 Mo4 O6 76.39(17) . .
O11 Mo4 O17 170.75(19) . .
O16 Mo4 O17 81.60(19) . .
O15 Mo4 O17 76.28(17) . .
O5 Mo4 O17 76.42(17) . .
O6 Mo4 O17 88.85(15) . .
O19 Mo5 O18 105.6(2) . .
O19 Mo5 O20 100.3(2) . .
O18 Mo5 O20 98.8(2) . .
O19 Mo5 O4 96.92(19) . .
O18 Mo5 O4 97.77(19) . .
O20 Mo5 O4 151.84(19) . .
O19 Mo5 O17 93.46(19) . .
O18 Mo5 O17 160.4(2) . .
O20 Mo5 O17 73.08(17) . .
O4 Mo5 O17 83.82(17) . .
O19 Mo5 O5 162.95(19) . .
O18 Mo5 O5 89.49(19) . .
O20 Mo5 O5 84.73(18) . .
O4 Mo5 O5 72.82(17) . .
O17 Mo5 O5 72.27(16) . .
O19 Mo5 Mo6 88.18(14) . .
O18 Mo5 Mo6 134.66(15) . .
O20 Mo5 Mo6 35.83(14) . .
O4 Mo5 Mo6 123.70(12) . .
O17 Mo5 Mo6 39.87(11) . .
O5 Mo5 Mo6 86.55(11) . .
O21 Mo6 O22 103.2(3) . .
O21 Mo6 O23 102.3(3) . .
O22 Mo6 O23 39.7(3) . .
O21 Mo6 O24 98.2(2) . .
O22 Mo6 O24 120.7(3) . .
O23 Mo6 O24 82.0(3) . .
O21 Mo6 O20 97.3(2) . .
O22 Mo6 O20 81.9(3) . .
O23 Mo6 O20 121.1(3) . .
O24 Mo6 O20 148.40(19) . .
O21 Mo6 O17 101.5(2) . .
O22 Mo6 O17 147.7(3) . .
O23 Mo6 O17 149.1(3) . .
O24 Mo6 O17 75.45(18) . .
O20 Mo6 O17 74.57(17) . .
O21 Mo6 O16 174.5(2) . .
O22 Mo6 O16 81.6(2) . .
O23 Mo6 O16 83.1(2) . .
O24 Mo6 O16 81.40(19) . .
O20 Mo6 O16 80.55(18) . .
O17 Mo6 O16 73.03(16) . .
O21 Mo6 Mo7 91.63(18) . .
O22 Mo6 Mo7 154.1(2) . .
O23 Mo6 Mo7 116.7(3) . .
O24 Mo6 Mo7 34.78(14) . .
O20 Mo6 Mo7 117.60(13) . .
O17 Mo6 Mo7 43.23(12) . .
O16 Mo6 Mo7 84.96(12) . .
O21 Mo6 Mo5 90.80(17) . .
O22 Mo6 Mo5 116.2(3) . .
O23 Mo6 Mo5 154.5(2) . .
O24 Mo6 Mo5 118.08(14) . .
O20 Mo6 Mo5 34.38(13) . .
O17 Mo6 Mo5 42.86(12) . .
O16 Mo6 Mo5 84.59(11) . .
Mo7 Mo6 Mo5 84.21(3) . .
O25 Mo7 O26 106.4(2) . .
O25 Mo7 O24 101.4(2) . .
O26 Mo7 O24 97.3(2) . .
O25 Mo7 O14 95.8(2) . .
O26 Mo7 O14 97.3(2) . .
O24 Mo7 O14 153.2(2) . .
O25 Mo7 O17 92.5(2) . .
O26 Mo7 O17 160.3(2) . .
O24 Mo7 O17 73.07(18) . .
O14 Mo7 O17 85.90(17) . .
O25 Mo7 O15 161.7(2) . .
O26 Mo7 O15 90.1(2) . .
O24 Mo7 O15 83.90(19) . .
O14 Mo7 O15 73.80(17) . .
O17 Mo7 O15 72.05(15) . .
O25 Mo7 Mo6 88.66(19) . .
O26 Mo7 Mo6 132.97(19) . .
O24 Mo7 Mo6 35.62(14) . .
O14 Mo7 Mo6 125.82(13) . .
O17 Mo7 Mo6 39.93(11) . .
O15 Mo7 Mo6 85.62(11) . .
O28 Mo8 O27 106.4(2) . .
O28 Mo8 O30 98.4(2) . .
O27 Mo8 O30 98.79(19) . .
O28 Mo8 O29 100.1(2) . .
O27 Mo8 O29 96.2(2) . .
O30 Mo8 O29 151.69(18) . .
O28 Mo8 O32 90.60(18) . .
O27 Mo8 O32 161.15(19) . .
O30 Mo8 O32 86.35(17) . .
O29 Mo8 O32 72.32(17) . .
O28 Mo8 O31 160.73(19) . .
O27 Mo8 O31 92.08(18) . .
O30 Mo8 O31 72.86(16) . .
O29 Mo8 O31 82.77(18) . .
O32 Mo8 O31 72.01(16) . .
O28 Mo8 Mo9 86.68(15) . .
O27 Mo8 Mo9 131.14(15) . .
O30 Mo8 Mo9 126.21(13) . .
O29 Mo8 Mo9 34.98(13) . .
O32 Mo8 Mo9 39.90(11) . .
O31 Mo8 Mo9 85.07(11) . .
O33 Mo9 O35 103.9(3) . .
O33 Mo9 O34 103.2(3) . .
O35 Mo9 O34 40.8(3) . .
O33 Mo9 O29 96.5(2) . .
O35 Mo9 O29 120.6(2) . .
O34 Mo9 O29 80.5(3) . .
O33 Mo9 O36 96.5(2) . .
O35 Mo9 O36 85.0(2) . .
O34 Mo9 O36 125.2(3) . .
O29 Mo9 O36 147.16(18) . .
O33 Mo9 O32 102.2(2) . .
O35 Mo9 O32 148.1(2) . .
O34 Mo9 O32 145.5(3) . .
O29 Mo9 O32 73.81(17) . .
O36 Mo9 O32 74.03(17) . .
O33 Mo9 O37 174.0(2) . .
O35 Mo9 O37 81.8(2) . .
O34 Mo9 O37 82.3(2) . .
O29 Mo9 O37 82.03(18) . .
O36 Mo9 O37 81.87(18) . .
O32 Mo9 O37 71.83(16) . .
O33 Mo9 Mo8 90.74(17) . .
O35 Mo9 Mo8 153.2(2) . .
O34 Mo9 Mo8 114.4(2) . .
O29 Mo9 Mo8 33.98(13) . .
O36 Mo9 Mo8 115.95(13) . .
O32 Mo9 Mo8 42.43(11) . .
O37 Mo9 Mo8 84.79(11) . .
O33 Mo9 Mo10 90.47(17) . .
O35 Mo9 Mo10 121.7(2) . .
O34 Mo9 Mo10 159.7(2) . .
O29 Mo9 Mo10 113.16(13) . .
O36 Mo9 Mo10 36.83(13) . .
O32 Mo9 Mo10 40.03(11) . .
O37 Mo9 Mo10 84.80(12) . .
Mo8 Mo9 Mo10 79.80(2) . .
O38 Mo10 O39 105.3(2) . .
O38 Mo10 O40 100.6(2) . .
O39 Mo10 O40 104.3(2) . .
O38 Mo10 O36 99.8(2) . .
O39 Mo10 O36 85.1(2) . .
O40 Mo10 O36 154.21(19) . .
O38 Mo10 O32 95.1(2) . .
O39 Mo10 O32 151.9(2) . .
O40 Mo10 O32 90.29(18) . .
O36 Mo10 O32 72.40(17) . .
O38 Mo10 O41 165.4(2) . .
O39 Mo10 O41 89.2(2) . .
O40 Mo10 O41 73.64(18) . .
O36 Mo10 O41 82.69(18) . .
O32 Mo10 O41 71.85(16) . .
O38 Mo10 Mo9 88.59(18) . .
O39 Mo10 Mo9 120.84(17) . .
O40 Mo10 Mo9 129.62(14) . .
O36 Mo10 Mo9 35.79(12) . .
O32 Mo10 Mo9 39.36(12) . .
O41 Mo10 Mo9 85.21(12) . .
O38 Mo10 Eu3 102.44(17) . .
O39 Mo10 Eu3 44.76(16) . .
O40 Mo10 Eu3 145.60(14) . .
O36 Mo10 Eu3 40.72(12) . .
O32 Mo10 Eu3 112.53(12) . .
O41 Mo10 Eu3 88.89(11) . .
Mo9 Mo10 Eu3 76.24(2) . .
O37 Mo11 O42 106.8(2) . .
O37 Mo11 O31 101.3(2) . .
O42 Mo11 O31 102.3(2) . .
O37 Mo11 O41 101.1(2) . .
O42 Mo11 O41 101.4(2) . .
O31 Mo11 O41 140.83(19) . .
O37 Mo11 O43 171.01(19) . .
O42 Mo11 O43 82.16(19) . .
O31 Mo11 O43 76.63(17) . .
O41 Mo11 O43 76.23(18) . .
O37 Mo11 O32 80.82(19) . .
O42 Mo11 O32 172.3(2) . .
O31 Mo11 O32 76.54(16) . .
O41 Mo11 O32 75.86(17) . .
O43 Mo11 O32 90.20(15) . .
O45 Mo12 O44 105.7(2) . .
O45 Mo12 O46 101.4(2) . .
O44 Mo12 O46 97.2(2) . .
O45 Mo12 O30 97.32(19) . .
O44 Mo12 O30 97.95(19) . .
O46 Mo12 O30 151.75(18) . .
O45 Mo12 O43 92.97(18) . .
O44 Mo12 O43 160.70(19) . .
O46 Mo12 O43 73.77(17) . .
O30 Mo12 O43 84.35(16) . .
O45 Mo12 O31 162.07(18) . .
O44 Mo12 O31 90.50(18) . .
O46 Mo12 O31 83.87(18) . .
O30 Mo12 O31 72.29(16) . .
O43 Mo12 O31 71.86(16) . .
O45 Mo12 Mo13 87.84(14) . .
O44 Mo12 Mo13 133.67(15) . .
O46 Mo12 Mo13 36.53(13) . .
O30 Mo12 Mo13 124.57(12) . .
O43 Mo12 Mo13 40.22(11) . .
O31 Mo12 Mo13 86.43(11) . .
O47 Mo13 O48 102.9(3) . .
O47 Mo13 O49 103.1(3) . .
O48 Mo13 O49 42.8(3) . .
O47 Mo13 O50 98.5(2) . .
O48 Mo13 O50 122.5(2) . .
O49 Mo13 O50 80.6(2) . .
O47 Mo13 O46 95.9(2) . .
O48 Mo13 O46 81.4(2) . .
O49 Mo13 O46 123.5(2) . .
O50 Mo13 O46 147.97(19) . .
O47 Mo13 O43 101.4(2) . .
O48 Mo13 O43 147.2(2) . .
O49 Mo13 O43 147.4(2) . .
O50 Mo13 O43 74.69(18) . .
O46 Mo13 O43 74.50(17) . .
O47 Mo13 O42 173.5(2) . .
O48 Mo13 O42 82.2(2) . .
O49 Mo13 O42 83.4(2) . .
O50 Mo13 O42 81.88(19) . .
O46 Mo13 O42 80.69(18) . .
O43 Mo13 O42 72.39(16) . .
O47 Mo13 Mo12 89.10(17) . .
O48 Mo13 Mo12 115.8(2) . .
O49 Mo13 Mo12 157.0(2) . .
O50 Mo13 Mo12 117.30(14) . .
O46 Mo13 Mo12 34.46(12) . .
O43 Mo13 Mo12 43.02(12) . .
O42 Mo13 Mo12 84.95(11) . .
O47 Mo13 Mo14 92.18(19) . .
O48 Mo13 Mo14 155.02(19) . .
O49 Mo13 Mo14 114.7(2) . .
O50 Mo13 Mo14 34.14(14) . .
O46 Mo13 Mo14 117.16(12) . .
O43 Mo13 Mo14 42.90(12) . .
O42 Mo13 Mo14 84.47(12) . .
Mo12 Mo13 Mo14 83.80(2) . .
O52 Mo14 O51 105.6(3) . .
O52 Mo14 O50 97.0(2) . .
O51 Mo14 O50 102.4(2) . .
O52 Mo14 O40 98.6(2) . .
O51 Mo14 O40 93.5(2) . .
O50 Mo14 O40 153.9(2) . .
O52 Mo14 O43 161.6(2) . .
O51 Mo14 O43 91.7(2) . .
O50 Mo14 O43 72.76(18) . .
O40 Mo14 O43 86.26(17) . .
O52 Mo14 O41 92.7(2) . .
O51 Mo14 O41 159.0(2) . .
O50 Mo14 O41 85.22(19) . .
O40 Mo14 O41 73.20(17) . .
O43 Mo14 O41 71.58(16) . .
O52 Mo14 Mo13 132.42(19) . .
O51 Mo14 Mo13 89.28(18) . .
O50 Mo14 Mo13 35.49(14) . .
O40 Mo14 Mo13 125.83(13) . .
O43 Mo14 Mo13 39.56(11) . .
O41 Mo14 Mo13 85.76(12) . .
O53 Mo15 O53 109.3(3) 2 .
O53 Mo15 O54 109.5(2) 2 .
O53 Mo15 O54 109.5(2) . .
O53 Mo15 O54 109.5(2) 2 2
O53 Mo15 O54 109.5(2) . 2
O54 Mo15 O54 109.7(3) . 2
O4 Na1 O30 120.70(16) 2 .
O4 Na1 O14 73.64(14) 2 2
O30 Na1 O14 165.64(17) . 2
O4 Na1 O40 165.74(17) 2 .
O30 Na1 O40 72.75(14) . .
O14 Na1 O40 93.01(15) 2 .
O4 Na1 Eu1 76.07(11) 2 .
O30 Na1 Eu1 76.38(11) . .
O14 Na1 Eu1 108.80(13) 2 .
O40 Na1 Eu1 113.90(13) . .
Mo1 O1 Eu1 149.4(2) . .
Mo1 O2 Eu1 154.0(2) . 2
Mo1 O3 Mo2 109.5(2) . .
Mo1 O4 Mo5 114.8(2) . .
Mo1 O4 Na1 121.1(2) . 2
Mo5 O4 Na1 122.2(2) . 2
Mo4 O5 Mo5 111.2(2) . .
Mo4 O5 Mo1 110.8(2) . .
Mo5 O5 Mo1 92.25(16) . .
Mo2 O6 Mo1 97.45(18) . .
Mo2 O6 Mo3 97.22(17) . .
Mo1 O6 Mo3 150.7(2) . .
Mo2 O6 Mo4 100.74(17) . .
Mo1 O6 Mo4 100.71(17) . .
Mo3 O6 Mo4 101.30(17) . .
O9 O8 Mo2 67.8(4) . .
O8 O9 Mo2 70.8(4) . .
Mo3 O10 Mo2 109.7(2) . .
Mo4 O11 Mo2 105.6(2) . .
Mo3 O13 Eu3 152.4(3) . 3_445
Mo3 O14 Mo7 113.0(2) . .
Mo3 O14 Na1 123.8(2) . 2
Mo7 O14 Na1 119.5(2) . 2
Mo4 O15 Mo7 112.2(2) . .
Mo4 O15 Mo3 111.6(2) . .
Mo7 O15 Mo3 92.46(16) . .
Mo4 O16 Mo6 105.4(2) . .
Mo6 O17 Mo5 97.27(17) . .
Mo6 O17 Mo7 96.84(17) . .
Mo5 O17 Mo7 154.3(2) . .
Mo6 O17 Mo4 100.00(17) . .
Mo5 O17 Mo4 99.49(17) . .
Mo7 O17 Mo4 99.10(16) . .
Mo5 O18 Eu1 149.0(2) . .
Mo5 O19 Eu2 156.9(2) . .
Mo5 O20 Mo6 109.8(2) . .
O23 O22 Mo6 71.9(5) . .
O22 O23 Mo6 68.4(4) . .
Mo7 O24 Mo6 109.6(2) . .
Mo7 O26 Eu3 148.5(3) . 3_445
Mo8 O27 Eu2 148.6(2) . .
Mo8 O28 Eu2 151.9(2) . 2
Mo8 O29 Mo9 111.0(2) . .
Mo8 O30 Mo12 114.4(2) . .
Mo8 O30 Na1 123.9(2) . .
Mo12 O30 Na1 120.40(19) . .
Mo11 O31 Mo12 111.1(2) . .
Mo11 O31 Mo8 111.7(2) . .
Mo12 O31 Mo8 92.42(16) . .
Mo9 O32 Mo10 100.60(17) . .
Mo9 O32 Mo8 97.67(17) . .
Mo10 O32 Mo8 147.8(2) . .
Mo9 O32 Mo11 100.43(17) . .
Mo10 O32 Mo11 102.75(17) . .
Mo8 O32 Mo11 99.66(16) . .
O35 O34 Mo9 68.6(4) . .
O34 O35 Mo9 70.6(4) . .
Mo9 O36 Mo10 107.4(2) . .
Mo9 O36 Eu3 146.0(2) . .
Mo10 O36 Eu3 105.53(19) . .
Mo11 O37 Mo9 106.9(2) . .
Mo10 O39 Eu3 106.9(2) . .
Mo10 O40 Mo14 115.5(2) . .
Mo10 O40 Na1 121.7(2) . .
Mo14 O40 Na1 117.9(2) . .
Mo11 O41 Mo14 112.0(2) . .
Mo11 O41 Mo10 109.5(2) . .
Mo14 O41 Mo10 92.11(16) . .
Mo11 O42 Mo13 104.8(2) . .
Mo13 O43 Mo12 96.75(17) . .
Mo13 O43 Mo14 97.54(17) . .
Mo12 O43 Mo14 153.0(2) . .
Mo13 O43 Mo11 100.64(18) . .
Mo12 O43 Mo11 99.91(17) . .
Mo14 O43 Mo11 99.81(17) . .
Mo12 O44 Eu2 150.5(2) . .
Mo12 O45 Eu1 154.7(2) . .
Mo12 O46 Mo13 109.0(2) . .
O49 O48 Mo13 68.6(4) . .
O48 O49 Mo13 68.6(3) . .
Mo14 O50 Mo13 110.4(2) . .
Mo15 O53 Eu1 158.6(2) . .
Mo15 O54 Eu2 158.4(3) . .
O32W O24W O32W 164(4) . 2

loop_
_geom_bond_atom_site_label_1
_geom_bond_atom_site_label_2
_geom_bond_distance
_geom_bond_site_symmetry_2
Eu1 O53 2.341(4) .
Eu1 O1 2.405(4) .
Eu1 O1W 2.413(5) .
Eu1 O18 2.418(4) .
Eu1 O3W 2.421(7) .
Eu1 O45 2.442(4) .
Eu1 O2W 2.442(6) .
Eu1 O2 2.445(4) 2
Eu1 O4W 2.613(12) .
Eu1 Na1 4.269(4) .
Eu2 O54 2.358(4) .
Eu2 O44 2.404(4) .
Eu2 O27 2.434(4) .
Eu2 O7W 2.440(5) .
Eu2 O28 2.452(4) 2
Eu2 O8W 2.457(6) .
Eu2 O6W 2.470(6) .
Eu2 O19 2.474(4) .
Eu2 O5W 2.549(6) .
Eu3 O36 2.371(4) .
Eu3 O13 2.394(5) 3
Eu3 O13W 2.432(7) .
Eu3 O9W 2.453(6) .
Eu3 O10W 2.453(6) .
Eu3 O12W 2.475(6) .
Eu3 O11W 2.530(6) .
Eu3 O26 2.540(5) 3
Eu3 O39 2.577(5) .
Eu3 Mo10 3.5019(9) .
Mo1 O2 1.726(4) .
Mo1 O1 1.736(4) .
Mo1 O4 1.916(4) .
Mo1 O3 1.921(4) .
Mo1 O6 2.159(4) .
Mo1 O5 2.264(4) .
Mo1 Mo2 3.1778(9) .
Mo2 O7 1.683(5) .
Mo2 O9 1.899(6) .
Mo2 O8 1.936(6) .
Mo2 O10 1.958(5) .
Mo2 O3 1.970(5) .
Mo2 O6 2.069(4) .
Mo2 O11 2.450(5) .
Mo2 Mo3 3.1748(10) .
Mo3 O12 1.710(5) .
Mo3 O13 1.739(5) .
Mo3 O10 1.925(5) .
Mo3 O14 1.944(5) .
Mo3 O6 2.162(4) .
Mo3 O15 2.271(4) .
Mo4 O11 1.731(5) .
Mo4 O16 1.749(5) .
Mo4 O15 1.881(4) .
Mo4 O5 1.889(4) .
Mo4 O6 2.287(4) .
Mo4 O17 2.297(4) .
Mo5 O19 1.716(4) .
Mo5 O18 1.737(4) .
Mo5 O20 1.908(4) .
Mo5 O4 1.943(4) .
Mo5 O17 2.180(4) .
Mo5 O5 2.245(4) .
Mo5 Mo6 3.1790(9) .
Mo6 O21 1.687(5) .
Mo6 O22 1.892(7) .
Mo6 O23 1.935(7) .
Mo6 O24 1.965(5) .
Mo6 O20 1.978(5) .
Mo6 O17 2.055(4) .
Mo6 O16 2.416(5) .
Mo6 Mo7 3.1784(10) .
Mo7 O25 1.713(5) .
Mo7 O26 1.725(5) .
Mo7 O24 1.924(5) .
Mo7 O14 1.953(5) .
Mo7 O17 2.193(4) .
Mo7 O15 2.229(4) .
Mo8 O28 1.722(4) .
Mo8 O27 1.729(4) .
Mo8 O30 1.910(4) .
Mo8 O29 1.919(4) .
Mo8 O32 2.182(4) .
Mo8 O31 2.250(4) .
Mo8 Mo9 3.2052(9) .
Mo9 O33 1.689(5) .
Mo9 O35 1.902(6) .
Mo9 O34 1.926(7) .
Mo9 O29 1.969(4) .
Mo9 O36 1.970(4) .
Mo9 O32 2.074(4) .
Mo9 O37 2.417(5) .
Mo9 Mo10 3.2151(9) .
Mo10 O38 1.713(5) .
Mo10 O39 1.737(5) .
Mo10 O40 1.866(5) .
Mo10 O36 2.020(5) .
Mo10 O32 2.104(4) .
Mo10 O41 2.309(4) .
Mo11 O37 1.737(5) .
Mo11 O42 1.744(5) .
Mo11 O31 1.878(4) .
Mo11 O41 1.893(4) .
Mo11 O43 2.275(4) .
Mo11 O32 2.296(4) .
Mo12 O45 1.726(4) .
Mo12 O44 1.733(4) .
Mo12 O46 1.894(4) .
Mo12 O30 1.950(4) .
Mo12 O43 2.175(4) .
Mo12 O31 2.245(4) .
Mo12 Mo13 3.1655(9) .
Mo13 O47 1.668(5) .
Mo13 O48 1.923(6) .
Mo13 O49 1.922(6) .
Mo13 O50 1.984(5) .
Mo13 O46 1.993(4) .
Mo13 O43 2.058(4) .
Mo13 O42 2.436(5) .
Mo13 Mo14 3.2040(10) .
Mo14 O52 1.708(5) .
Mo14 O51 1.720(5) .
Mo14 O50 1.918(5) .
Mo14 O40 1.997(5) .
Mo14 O43 2.200(4) .
Mo14 O41 2.230(5) .
Mo15 O53 1.762(4) 2
Mo15 O53 1.762(4) .
Mo15 O54 1.764(4) .
Mo15 O54 1.764(4) 2
Na1 O4 2.827(5) 2
Na1 O30 2.842(5) .
Na1 O14 2.937(5) 2
Na1 O40 2.995(5) .
O2 Eu1 2.445(4) 2
O4 Na1 2.827(5) 2
O8 O9 1.356(9) .
O13 Eu3 2.394(5) 3_445
O14 Na1 2.937(5) 2
O22 O23 1.301(10) .
O26 Eu3 2.540(5) 3_445
O28 Eu2 2.452(4) 2
O34 O35 1.335(9) .
O48 O49 1.403(9) .
O20W O30W 1.45(3) .
O24W O32W 1.45(3) .
O24W O32W 1.45(3) 2
